data_4023955
loop_
_publ_author_name
'Weibing Lu'
'Sujata Sengupta'
'Jeffrey L. Petersen'
'Novruz G. Akhmedov'
'Xiaodong Shi'

_publ_section_title
;
 Mitsunobu Coupling of Nucleobases and Alcohols: An Efficient,
 Practical Synthesis for Novel Nonsugar Carbon Nucleosides
;
_journal_name_full 'Journal of Organic Chemistry'
_journal_page_first 5012
_journal_page_last 5015
_journal_paper_doi 10.1021/jo070515+
_journal_volume 72
_journal_year 2007
_chemical_formula_sum 'C14 H10 Cl2 N4'
_chemical_formula_weight 305.16
_chemical_name_systematic
; 
 ? 
;
_space_group_IT_number 14
_symmetry_cell_setting monoclinic
_symmetry_space_group_name_Hall '-P 2yn'
_symmetry_space_group_name_H-M 'P 1 21/n 1'
_atom_sites_solution_hydrogens geom
_atom_sites_solution_primary direct
_atom_sites_solution_secondary difmap
_audit_creation_method SHELXL-97
_cell_angle_alpha 90.00
_cell_angle_beta 105.5220(10)
_cell_angle_gamma 90.00
_cell_formula_units_Z 4
_cell_length_a 11.8446(7)
_cell_length_b 8.8930(5)
_cell_length_c 12.8025(8)
_cell_measurement_reflns_used 7291
_cell_measurement_temperature 293(2)
_cell_measurement_theta_max 27.54
_cell_measurement_theta_min 2.73
_cell_volume 1299.35(13)
_computing_structure_refinement 'SHELXL-97 (Sheldrick, 1997)'
_computing_structure_solution 'SHELXS-97 (Sheldrick, 1990)'
_diffrn_ambient_temperature 293(2)
_diffrn_measured_fraction_theta_full 0.975
_diffrn_measured_fraction_theta_max 0.975
_diffrn_radiation_monochromator graphite
_diffrn_radiation_source 'fine-focus sealed tube'
_diffrn_radiation_type MoK\a
_diffrn_radiation_wavelength 0.71073
_diffrn_reflns_av_R_equivalents 0.0321
_diffrn_reflns_av_sigmaI/netI 0.0446
_diffrn_reflns_limit_h_max 15
_diffrn_reflns_limit_h_min -13
_diffrn_reflns_limit_k_max 10
_diffrn_reflns_limit_k_min -11
_diffrn_reflns_limit_l_max 16
_diffrn_reflns_limit_l_min -15
_diffrn_reflns_number 8183
_diffrn_reflns_theta_full 27.51
_diffrn_reflns_theta_max 27.51
_diffrn_reflns_theta_min 2.08
_exptl_absorpt_coefficient_mu 0.493
_exptl_absorpt_correction_type semi-empirical
_exptl_absorpt_process_details SADABS
_exptl_crystal_colour colorless
_exptl_crystal_density_diffrn 1.560
_exptl_crystal_density_method 'not measured'
_exptl_crystal_F_000 624
_exptl_crystal_size_max 0.46
_exptl_crystal_size_mid 0.40
_exptl_crystal_size_min 0.26
_refine_diff_density_max 0.322
_refine_diff_density_min -0.181
_refine_diff_density_rms 0.061
_refine_ls_extinction_method none
_refine_ls_goodness_of_fit_ref 1.058
_refine_ls_hydrogen_treatment riding
_refine_ls_matrix_type full
_refine_ls_number_parameters 181
_refine_ls_number_reflns 2921
_refine_ls_number_restraints 0
_refine_ls_restrained_S_all 1.058
_refine_ls_R_factor_all 0.0444
_refine_ls_R_factor_gt 0.0411
_refine_ls_shift/su_max 0.000
_refine_ls_shift/su_mean 0.000
_refine_ls_structure_factor_coef Fsqd
_refine_ls_weighting_details 'calc w=1/[\s^2^(Fo^2^)+(0.0645P)^2^+0.2761P] where P=(Fo^2^+2Fc^2^)/3'
_refine_ls_weighting_scheme calc
_refine_ls_wR_factor_gt 0.1136
_refine_ls_wR_factor_ref 0.1175
_reflns_number_gt 2633
_reflns_number_total 2921
_reflns_threshold_expression >2sigma(I)
_cod_data_source_file jo070515+si20070312_112551.cif
_cod_data_source_block ms7ccd
_cod_original_sg_symbol_H-M 'P 21/n'
_cod_database_code 4023955

loop_
_symmetry_equiv_pos_as_xyz
'x, y, z'
'-x+1/2, y+1/2, -z+1/2'
'-x, -y, -z'
'x-1/2, -y-1/2, z-1/2'

loop_
_atom_site_label
_atom_site_type_symbol
_atom_site_fract_x
_atom_site_fract_y
_atom_site_fract_z
_atom_site_U_iso_or_equiv
_atom_site_adp_type
_atom_site_occupancy
_atom_site_symmetry_multiplicity
_atom_site_calc_flag
_atom_site_refinement_flags
_atom_site_disorder_assembly
_atom_site_disorder_group
Cl1 Cl -0.05824(4) 0.20547(5) 0.32248(3) 0.05359(16) Uani 1 1 d . . .
Cl2 Cl -0.31143(4) 0.59314(6) 0.46250(4) 0.05682(17) Uani 1 1 d . . .
N1 N -0.17503(11) 0.39586(15) 0.40873(10) 0.0391(3) Uani 1 1 d . . .
N2 N -0.13585(10) 0.46388(14) 0.59710(10) 0.0367(3) Uani 1 1 d . . .
N3 N 0.07785(12) 0.18756(17) 0.58074(11) 0.0455(3) Uani 1 1 d . . .
N4 N 0.02973(11) 0.32770(15) 0.70974(9) 0.0388(3) Uani 1 1 d . . .
C1 C -0.08563(13) 0.30032(17) 0.43017(11) 0.0366(3) Uani 1 1 d . . .
C2 C -0.19362(12) 0.46991(17) 0.49351(12) 0.0377(3) Uani 1 1 d . . .
C3 C -0.04802(12) 0.36526(16) 0.61397(10) 0.0335(3) Uani 1 1 d . . .
C4 C -0.01679(12) 0.27743(17) 0.53492(11) 0.0357(3) Uani 1 1 d . . .
C5 C 0.10179(15) 0.2213(2) 0.68369(13) 0.0462(4) Uani 1 1 d . . .
H5 H 0.1630 0.1766 0.7354 0.055 Uiso 1 1 calc R . .
C6 C 0.03498(13) 0.38981(18) 0.81720(11) 0.0402(3) Uani 1 1 d . . .
H6 H -0.0272 0.4651 0.8089 0.048 Uiso 1 1 calc R . .
C7 C 0.01690(15) 0.2689(2) 0.89792(12) 0.0478(4) Uani 1 1 d . . .
H7A H -0.0632 0.2693 0.9033 0.057 Uiso 1 1 calc R . .
H7B H 0.0355 0.1695 0.8761 0.057 Uiso 1 1 calc R . .
C8 C 0.10108(13) 0.31465(17) 1.00387(11) 0.0373(3) Uani 1 1 d . . .
C9 C 0.11063(15) 0.2574(2) 1.10661(12) 0.0456(4) Uani 1 1 d . . .
H9 H 0.0602 0.1821 1.1169 0.055 Uiso 1 1 calc R . .
C10 C 0.19668(16) 0.3141(2) 1.19409(12) 0.0486(4) Uani 1 1 d . . .
H10 H 0.2032 0.2778 1.2636 0.058 Uiso 1 1 calc R . .
C11 C 0.27240(16) 0.4243(2) 1.17788(13) 0.0499(4) Uani 1 1 d . . .
H11 H 0.3298 0.4613 1.2368 0.060 Uiso 1 1 calc R . .
C12 C 0.26422(15) 0.4808(2) 1.07505(13) 0.0471(4) Uani 1 1 d . . .
H12 H 0.3159 0.5544 1.0646 0.057 Uiso 1 1 calc R . .
C13 C 0.17730(13) 0.42515(17) 0.98809(11) 0.0376(3) Uani 1 1 d . . .
C14 C 0.15372(15) 0.46689(19) 0.87037(12) 0.0461(4) Uani 1 1 d . . .
H14A H 0.2149 0.4292 0.8399 0.055 Uiso 1 1 calc R . .
H14B H 0.1480 0.5751 0.8608 0.055 Uiso 1 1 calc R . .

loop_
_atom_site_aniso_label
_atom_site_aniso_U_11
_atom_site_aniso_U_22
_atom_site_aniso_U_33
_atom_site_aniso_U_23
_atom_site_aniso_U_13
_atom_site_aniso_U_12
Cl1 0.0627(3) 0.0669(3) 0.0301(2) -0.00658(15) 0.01054(17) 0.00679(19)
Cl2 0.0463(3) 0.0653(3) 0.0521(3) 0.00663(19) 0.00149(18) 0.01884(18)
N1 0.0364(6) 0.0478(7) 0.0293(6) 0.0036(5) 0.0021(5) -0.0025(5)
N2 0.0333(6) 0.0435(6) 0.0312(6) 0.0019(5) 0.0052(4) 0.0014(5)
N3 0.0425(7) 0.0570(8) 0.0346(7) -0.0009(5) 0.0059(5) 0.0108(6)
N4 0.0373(6) 0.0499(7) 0.0256(6) 0.0015(5) 0.0023(5) 0.0064(5)
C1 0.0377(7) 0.0446(7) 0.0259(6) 0.0001(5) 0.0060(5) -0.0065(5)
C2 0.0314(6) 0.0444(8) 0.0339(7) 0.0047(6) 0.0029(5) 0.0002(5)
C3 0.0320(6) 0.0407(7) 0.0256(6) 0.0020(5) 0.0041(5) -0.0027(5)
C4 0.0335(7) 0.0438(7) 0.0288(7) 0.0012(5) 0.0067(5) -0.0005(5)
C5 0.0420(8) 0.0572(10) 0.0349(8) 0.0017(6) 0.0022(6) 0.0126(7)
C6 0.0406(7) 0.0506(8) 0.0261(6) -0.0005(6) 0.0032(5) 0.0036(6)
C7 0.0440(8) 0.0662(10) 0.0299(7) 0.0015(7) 0.0042(6) -0.0133(7)
C8 0.0362(7) 0.0471(8) 0.0270(6) -0.0009(5) 0.0059(5) 0.0018(6)
C9 0.0482(8) 0.0560(9) 0.0319(7) 0.0034(7) 0.0098(6) -0.0025(7)
C10 0.0605(10) 0.0560(9) 0.0261(7) 0.0005(6) 0.0059(6) 0.0081(7)
C11 0.0546(9) 0.0542(10) 0.0318(7) -0.0059(6) -0.0044(6) 0.0033(7)
C12 0.0499(9) 0.0468(9) 0.0390(8) -0.0030(6) 0.0021(6) -0.0063(7)
C13 0.0403(7) 0.0406(7) 0.0294(7) -0.0011(5) 0.0049(5) 0.0019(6)
C14 0.0542(9) 0.0494(9) 0.0304(7) 0.0037(6) 0.0038(6) -0.0093(7)

loop_
_atom_type_symbol
_atom_type_description
_atom_type_scat_dispersion_real
_atom_type_scat_dispersion_imag
_atom_type_scat_source
C C 0.0033 0.0016 'International Tables Vol C Tables 4.2.6.8 and 6.1.1.4'
H H 0.0000 0.0000 'International Tables Vol C Tables 4.2.6.8 and 6.1.1.4'
N N 0.0061 0.0033 'International Tables Vol C Tables 4.2.6.8 and 6.1.1.4'
Cl Cl 0.1484 0.1585 'International Tables Vol C Tables 4.2.6.8 and 6.1.1.4'

loop_
_geom_angle_atom_site_label_1
_geom_angle_atom_site_label_2
_geom_angle_atom_site_label_3
_geom_angle
_geom_angle_site_symmetry_1
_geom_angle_site_symmetry_3
_geom_angle_publ_flag
C1 N1 C2 116.28(12) . . ?
C2 N2 C3 111.20(12) . . ?
C5 N3 C4 103.26(13) . . ?
C3 N4 C5 105.33(12) . . ?
C3 N4 C6 126.84(13) . . ?
C5 N4 C6 127.82(12) . . ?
N1 C1 C4 121.63(14) . . ?
N1 C1 Cl1 117.34(11) . . ?
C4 C1 Cl1 121.03(12) . . ?
N2 C2 N1 129.90(13) . . ?
N2 C2 Cl2 115.11(12) . . ?
N1 C2 Cl2 114.99(10) . . ?
N2 C3 N4 128.09(13) . . ?
N2 C3 C4 126.43(12) . . ?
N4 C3 C4 105.49(12) . . ?
N3 C4 C1 134.46(15) . . ?
N3 C4 C3 110.98(12) . . ?
C1 C4 C3 114.55(13) . . ?
N3 C5 N4 114.94(13) . . ?
N4 C6 C7 112.71(13) . . ?
N4 C6 C14 112.59(13) . . ?
C7 C6 C14 106.62(12) . . ?
C8 C7 C6 103.72(13) . . ?
C13 C8 C9 120.52(14) . . ?
C13 C8 C7 111.09(13) . . ?
C9 C8 C7 128.36(15) . . ?
C8 C9 C10 119.13(16) . . ?
C11 C10 C9 120.10(15) . . ?
C10 C11 C12 121.06(15) . . ?
C11 C12 C13 118.66(16) . . ?
C8 C13 C12 120.52(14) . . ?
C8 C13 C14 111.57(12) . . ?
C12 C13 C14 127.88(15) . . ?
C13 C14 C6 103.56(13) . . ?

loop_
_geom_bond_atom_site_label_1
_geom_bond_atom_site_label_2
_geom_bond_distance
_geom_bond_site_symmetry_2
_geom_bond_publ_flag
Cl1 C1 1.7196(16) . ?
Cl2 C2 1.7347(15) . ?
N1 C1 1.328(2) . ?
N1 C2 1.337(2) . ?
N2 C2 1.3206(18) . ?
N2 C3 1.3333(19) . ?
N3 C5 1.307(2) . ?
N3 C4 1.3738(19) . ?
N4 C3 1.3633(17) . ?
N4 C5 1.374(2) . ?
N4 C6 1.4683(18) . ?
C1 C4 1.3854(19) . ?
C3 C4 1.404(2) . ?
C6 C7 1.545(2) . ?
C6 C14 1.549(2) . ?
C7 C8 1.509(2) . ?
C8 C13 1.385(2) . ?
C8 C9 1.386(2) . ?
C9 C10 1.392(2) . ?
C10 C11 1.381(3) . ?
C11 C12 1.388(2) . ?
C12 C13 1.390(2) . ?
C13 C14 1.504(2) . ?

loop_
_cod_related_entry_id
_cod_related_entry_database
_cod_related_entry_code
1 ChemSpider 20565028
